data_4088818
loop_
_publ_author_name
'Pelties, Stefan'
'Wolf, Robert'

_publ_section_title
;
 Reaction of Phenyl Iso(thio)cyanate with N-Heterocyclic Carbene-Supported
 Nickel Complexes: Formation of Nickelacycles
;
_journal_issue 16
_journal_name_full Organometallics
_journal_page_first 2722
_journal_paper_doi 10.1021/acs.organomet.6b00473
_journal_volume 35
_journal_year 2016
_chemical_formula_moiety 'C37 H46 N2 Ni'
_chemical_formula_sum 'C37 H46 N2 Ni'
_chemical_formula_weight 577.47
_space_group_crystal_system monoclinic
_space_group_IT_number 14
_space_group_name_Hall '-P 2yn'
_space_group_name_H-M_alt 'P 1 21/n 1'
_atom_sites_solution_hydrogens geom
_atom_sites_solution_primary direct
_audit_creation_date 2016-05-10
_audit_creation_method
;
Olex2 1.2
(compiled 2016.02.19 svn.r3266 for OlexSys, GUI svn.r5155)
;
_cell_angle_alpha 90
_cell_angle_beta 98.3793(15)
_cell_angle_gamma 90
_cell_formula_units_Z 4
_cell_length_a 10.32832(18)
_cell_length_b 19.6066(3)
_cell_length_c 15.8877(3)
_cell_measurement_reflns_used 9691
_cell_measurement_temperature 123(1)
_cell_measurement_theta_max 66.5260
_cell_measurement_theta_min 4.7800
_cell_volume 3182.97(10)
_computing_cell_refinement
;
CrysAlisPro, Agilent Technologies,
Version 1.171.37.35 (release 13-08-2014 CrysAlis171 .NET)
(compiled Aug 13 2014,18:06:01)
;
_computing_data_collection
;
CrysAlisPro, Agilent Technologies,
Version 1.171.37.35 (release 13-08-2014 CrysAlis171 .NET)
(compiled Aug 13 2014,18:06:01)
;
_computing_data_reduction
;
CrysAlisPro, Agilent Technologies,
Version 1.171.37.35 (release 13-08-2014 CrysAlis171 .NET)
(compiled Aug 13 2014,18:06:01)
;
_computing_molecular_graphics 'Olex2 (Dolomanov et al., 2009)'
_computing_publication_material 'Olex2 (Dolomanov et al., 2009)'
_computing_structure_refinement 'ShelXL (Sheldrick, 2015)'
_computing_structure_solution 'ShelXT (Sheldrick, 2015)'
_diffrn_ambient_environment N~2~
_diffrn_ambient_temperature 123(1)
_diffrn_detector 'CCD plate'
_diffrn_detector_area_resol_mean 5.2548
_diffrn_detector_type AtlasS2
_diffrn_measured_fraction_theta_full 0.996
_diffrn_measured_fraction_theta_max 0.992
_diffrn_measurement_details
;
#__ type_ start__ end____ width___ exp.time_
  1 omega   17.00   99.00   1.0000    3.0000
omega____ theta____ kappa____ phi______ frames
    -       41.2837   38.0000   30.0000 82

#__ type_ start__ end____ width___ exp.time_
  2 omega   80.00  156.00   1.0000   14.0000
omega____ theta____ kappa____ phi______ frames
    -       93.5000  111.0000   90.0000 76

#__ type_ start__ end____ width___ exp.time_
  3 omega  143.00  171.00   1.0000   14.0000
omega____ theta____ kappa____ phi______ frames
    -       93.5000   30.0000  -60.0000 28

#__ type_ start__ end____ width___ exp.time_
  4 omega  142.00  168.00   1.0000   14.0000
omega____ theta____ kappa____ phi______ frames
    -       93.5000   30.0000  -90.0000 26

#__ type_ start__ end____ width___ exp.time_
  5 omega   78.00  121.00   1.0000   14.0000
omega____ theta____ kappa____ phi______ frames
    -       93.5000  -61.0000 -180.0000 43

#__ type_ start__ end____ width___ exp.time_
  6 omega   73.00  141.00   1.0000   14.0000
omega____ theta____ kappa____ phi______ frames
    -       93.5000  -18.0000  -59.2927 68

#__ type_ start__ end____ width___ exp.time_
  7 omega   68.00  113.00   1.0000   14.0000
omega____ theta____ kappa____ phi______ frames
    -       93.5000   30.0000  -60.0000 45

#__ type_ start__ end____ width___ exp.time_
  8 omega   63.00   96.00   1.0000   14.0000
omega____ theta____ kappa____ phi______ frames
    -       93.5000   30.0000  -90.0000 33

#__ type_ start__ end____ width___ exp.time_
  9 omega   24.00   49.00   1.0000   14.0000
omega____ theta____ kappa____ phi______ frames
    -       93.5000  -61.0000 -180.0000 25

#__ type_ start__ end____ width___ exp.time_
 10 omega   -2.00   96.00   1.0000    3.0000
omega____ theta____ kappa____ phi______ frames
    -       41.2837 -125.0000 -120.0000 98

#__ type_ start__ end____ width___ exp.time_
 11 omega   33.00   96.00   1.0000   14.0000
omega____ theta____ kappa____ phi______ frames
    -       93.5000  -77.0000    0.0000 63

#__ type_ start__ end____ width___ exp.time_
 12 omega   33.00   80.00   1.0000   14.0000
omega____ theta____ kappa____ phi______ frames
    -       93.5000  -95.0000   90.0000 47

#__ type_ start__ end____ width___ exp.time_
 13 omega   30.00   77.00   1.0000   14.0000
omega____ theta____ kappa____ phi______ frames
    -       93.5000  -45.0000   60.0000 47

#__ type_ start__ end____ width___ exp.time_
 14 omega   23.00   63.00   1.0000   14.0000
omega____ theta____ kappa____ phi______ frames
    -       93.5000  -30.0000   60.0000 40

#__ type_ start__ end____ width___ exp.time_
 15 omega   21.00   73.00   1.0000   14.0000
omega____ theta____ kappa____ phi______ frames
    -       93.5000  -45.0000    0.0000 52

#__ type_ start__ end____ width___ exp.time_
 16 omega   12.00   50.00   1.0000   14.0000
omega____ theta____ kappa____ phi______ frames
    -       93.5000  -18.0000  -59.2927 38
;
_diffrn_measurement_device 'four-circle diffractometer'
_diffrn_measurement_device_type 'Xcalibur, AtlasS2, Gemini ultra'
_diffrn_measurement_method '\w scans'
_diffrn_orient_matrix_UB_11 0.1317350000
_diffrn_orient_matrix_UB_12 0.0298426000
_diffrn_orient_matrix_UB_13 -0.0171264000
_diffrn_orient_matrix_UB_21 -0.0222074000
_diffrn_orient_matrix_UB_22 0.0631429000
_diffrn_orient_matrix_UB_23 0.0537720000
_diffrn_orient_matrix_UB_31 0.0698348000
_diffrn_orient_matrix_UB_32 -0.0360279000
_diffrn_orient_matrix_UB_33 0.0801261000
_diffrn_radiation_monochromator mirror
_diffrn_radiation_probe x-ray
_diffrn_radiation_type CuK\a
_diffrn_radiation_wavelength 1.54184
_diffrn_reflns_av_R_equivalents 0.0399
_diffrn_reflns_av_unetI/netI 0.0372
_diffrn_reflns_Laue_measured_fraction_full 0.996
_diffrn_reflns_Laue_measured_fraction_max 0.992
_diffrn_reflns_limit_h_max 12
_diffrn_reflns_limit_h_min -11
_diffrn_reflns_limit_k_max 23
_diffrn_reflns_limit_k_min -22
_diffrn_reflns_limit_l_max 18
_diffrn_reflns_limit_l_min -18
_diffrn_reflns_number 15944
_diffrn_reflns_point_group_measured_fraction_full 0.996
_diffrn_reflns_point_group_measured_fraction_max 0.992
_diffrn_reflns_theta_full 66.500
_diffrn_reflns_theta_max 66.751
_diffrn_reflns_theta_min 3.604
_diffrn_source 'sealed X-ray tube'
_diffrn_source_type 'Enhance Ultra (Cu) X-ray Source'
_exptl_absorpt_coefficient_mu 1.063
_exptl_absorpt_correction_T_max 0.836
_exptl_absorpt_correction_T_min 0.783
_exptl_absorpt_correction_type analytical
_exptl_absorpt_process_details
;
CrysAlisPro, Agilent Technologies,
Version 1.171.37.35 (release 13-08-2014 CrysAlis171 .NET)
(compiled Aug 13 2014,18:06:01)
Analytical numeric absorption correction using a multifaceted crystal
			model based on expressions derived by R.C. Clark & J.S. Reid.
(Clark, R. C. & Reid, J. S. (1995). Acta Cryst. A51, 887-897)
Empirical absorption correction using spherical harmonics,
 implemented in SCALE3 ABSPACK scaling algorithm.
;
_exptl_crystal_colour 'dark red'
_exptl_crystal_colour_modifier dark
_exptl_crystal_colour_primary red
_exptl_crystal_density_diffrn 1.205
_exptl_crystal_description block
_exptl_crystal_F_000 1240
_exptl_crystal_size_max 0.3672
_exptl_crystal_size_mid 0.3136
_exptl_crystal_size_min 0.2458
_refine_diff_density_max 0.840
_refine_diff_density_min -0.598
_refine_diff_density_rms 0.100
_refine_ls_extinction_method none
_refine_ls_goodness_of_fit_ref 1.142
_refine_ls_hydrogen_treatment constr
_refine_ls_matrix_type full
_refine_ls_number_parameters 369
_refine_ls_number_reflns 5595
_refine_ls_number_restraints 0
_refine_ls_restrained_S_all 1.142
_refine_ls_R_factor_all 0.0554
_refine_ls_R_factor_gt 0.0526
_refine_ls_shift/su_max 0.001
_refine_ls_shift/su_mean 0.000
_refine_ls_structure_factor_coef Fsqd
_refine_ls_weighting_details 'w=1/[\s^2^(Fo^2^)+(0.0608P)^2^+3.0658P] where P=(Fo^2^+2Fc^2^)/3'
_refine_ls_weighting_scheme calc
_refine_ls_wR_factor_gt 0.1416
_refine_ls_wR_factor_ref 0.1437
_reflns_Friedel_coverage 0.000
_reflns_number_gt 5216
_reflns_number_total 5595
_reflns_threshold_expression 'I > 2\s(I)'
_cod_data_source_file om6b00473_si_006.cif
_cod_data_source_block mp
_cod_original_cell_volume 3182.98(9)
_cod_database_code 4088818
_chemical_oxdiff_formula 'C37 H64 N2 Ni1'
_shelx_space_group_comment
;
The symmetry employed for this shelxl refinement is uniquely defined
by the following loop, which should always be used as a source of
symmetry information in preference to the above space-group names.
They are only intended as comments.
;
_reflns_odcompleteness_completeness 98.20
_reflns_odcompleteness_iscentric 1
_reflns_odcompleteness_theta 66.97
_olex2_refinement_description
;
1. Fixed Uiso
 At 1.2 times of:
  All C(H) groups
 At 1.5 times of:
  All C(H,H,H) groups
2.a Ternary CH refined with riding coordinates:
 C32(H32), C9(H9), C20(H20), C23(H23), C35(H35)
2.b Aromatic/amide H refined with riding coordinates:
 C3(H3), C2(H2), C28(H28), C16(H16), C13(H13), C12(H12), C30(H30), C17(H17),
 C11(H11), C10(H10), C18(H18), C4(H4), C29(H29), C8(H8), C5(H5), C7(H7), C6(H6)
2.c Idealised Me refined as rotating group:
 C34(H34A,H34B,H34C), C21(H21A,H21B,H21C), C25(H25A,H25B,H25C), C33(H33A,H33B,
 H33C), C24(H24A,H24B,H24C), C22(H22A,H22B,H22C), C37(H37A,H37B,H37C), C36(H36A,
 H36B,H36C)
;
_shelx_shelxl_version_number 2014/7
_olex2_submission_special_instructions 'No special instructions were received'

loop_
_space_group_symop_operation_xyz
'x, y, z'
'-x+1/2, y+1/2, -z+1/2'
'-x, -y, -z'
'x-1/2, -y-1/2, z-1/2'

loop_
_atom_site_label
_atom_site_type_symbol
_atom_site_fract_x
_atom_site_fract_y
_atom_site_fract_z
_atom_site_U_iso_or_equiv
_atom_site_adp_type
_atom_site_occupancy
_atom_site_site_symmetry_order
_atom_site_calc_flag
_atom_site_refinement_flags_posn
Ni1 Ni 0.72306(4) 0.66704(2) 0.83212(3) 0.02287(15) Uani 1 1 d .
N2 N 0.64545(19) 0.67945(10) 0.64697(12) 0.0191(4) Uani 1 1 d .
N1 N 0.48331(19) 0.69521(10) 0.71508(12) 0.0201(4) Uani 1 1 d .
C3 C 0.5356(2) 0.69118(13) 0.58675(15) 0.0222(5) Uani 1 1 d .
H3 H 0.5329 0.6920 0.5267 0.027 Uiso 1 1 calc R
C15 C 0.3581(2) 0.65228(14) 0.82382(16) 0.0257(5) Uani 1 1 d .
C26 C 0.7736(2) 0.66879(13) 0.62297(15) 0.0216(5) Uani 1 1 d .
C14 C 0.4032(2) 0.70786(13) 0.78115(15) 0.0215(5) Uani 1 1 d .
C27 C 0.7961(2) 0.60859(13) 0.57982(15) 0.0244(5) Uani 1 1 d .
C32 C 0.6929(3) 0.55343(13) 0.55856(16) 0.0266(5) Uani 1 1 d .
H32 H 0.6174 0.5643 0.5891 0.032 Uiso 1 1 calc R
C19 C 0.3739(2) 0.77573(13) 0.79790(15) 0.0245(5) Uani 1 1 d .
C1 C 0.6143(2) 0.68191(12) 0.72801(15) 0.0198(5) Uani 1 1 d .
C2 C 0.4348(2) 0.70106(13) 0.62927(15) 0.0230(5) Uani 1 1 d .
H2 H 0.3468 0.7103 0.6054 0.028 Uiso 1 1 calc R
C28 C 0.9189(3) 0.60065(15) 0.55404(17) 0.0315(6) Uani 1 1 d .
H28 H 0.9372 0.5604 0.5247 0.038 Uiso 1 1 calc R
C9 C 0.7786(3) 0.57361(13) 0.79713(16) 0.0284(6) Uani 1 1 d .
H9 H 0.7301 0.5597 0.7406 0.034 Uiso 1 1 calc R
C20 C 0.3932(3) 0.57917(14) 0.80430(18) 0.0306(6) Uani 1 1 d .
H20 H 0.4817 0.5799 0.7858 0.037 Uiso 1 1 calc R
C16 C 0.2787(3) 0.66688(15) 0.88545(18) 0.0315(6) Uani 1 1 d .
H16 H 0.2457 0.6306 0.9157 0.038 Uiso 1 1 calc R
C13 C 0.9206(3) 0.57644(14) 0.79598(18) 0.0315(6) Uani 1 1 d .
H13 H 0.9631 0.6027 0.7579 0.038 Uiso 1 1 calc R
C23 C 0.4255(3) 0.83589(14) 0.75172(17) 0.0288(6) Uani 1 1 d .
H23 H 0.4984 0.8189 0.7223 0.035 Uiso 1 1 calc R
C31 C 0.8681(3) 0.72056(14) 0.63940(16) 0.0275(5) Uani 1 1 d .
C34 C 0.6431(3) 0.55267(15) 0.46249(17) 0.0345(6) Uani 1 1 d .
H34A H 0.6015 0.5965 0.4456 0.052 Uiso 1 1 calc GR
H34B H 0.5791 0.5158 0.4495 0.052 Uiso 1 1 calc GR
H34C H 0.7168 0.5452 0.4311 0.052 Uiso 1 1 calc GR
C12 C 0.9809(3) 0.53530(15) 0.85830(19) 0.0347(6) Uani 1 1 d .
H12 H 1.0728 0.5292 0.8721 0.042 Uiso 1 1 calc R
C35 C 0.8377(3) 0.78709(14) 0.68152(18) 0.0329(6) Uani 1 1 d .
H35 H 0.7861 0.7755 0.7282 0.040 Uiso 1 1 calc R
C30 C 0.9889(3) 0.70921(16) 0.61255(18) 0.0340(6) Uani 1 1 d .
H30 H 1.0555 0.7428 0.6235 0.041 Uiso 1 1 calc R
C17 C 0.2475(3) 0.73358(16) 0.90306(18) 0.0346(6) Uani 1 1 d .
H17 H 0.1931 0.7424 0.9452 0.042 Uiso 1 1 calc R
C11 C 0.8831(3) 0.50230(15) 0.9003(2) 0.0366(6) Uani 1 1 d .
H11 H 0.8998 0.4710 0.9462 0.044 Uiso 1 1 calc R
C10 C 0.7633(3) 0.52349(14) 0.86331(19) 0.0345(6) Uani 1 1 d .
H10 H 0.6822 0.5082 0.8780 0.041 Uiso 1 1 calc R
C18 C 0.2940(3) 0.78722(14) 0.86039(17) 0.0303(6) Uani 1 1 d .
H18 H 0.2716 0.8326 0.8735 0.036 Uiso 1 1 calc R
C4 C 0.8671(3) 0.72916(17) 0.90773(19) 0.0401(7) Uani 1 1 d .
H4 H 0.9480 0.7437 0.8921 0.048 Uiso 1 1 calc R
C21 C 0.4006(3) 0.53215(15) 0.88096(19) 0.0358(6) Uani 1 1 d .
H21A H 0.4590 0.5521 0.9288 0.054 Uiso 1 1 calc GR
H21B H 0.4346 0.4876 0.8667 0.054 Uiso 1 1 calc GR
H21C H 0.3130 0.5265 0.8968 0.054 Uiso 1 1 calc GR
C29 C 1.0139(3) 0.65017(17) 0.57042(19) 0.0369(7) Uani 1 1 d .
H29 H 1.0969 0.6437 0.5526 0.044 Uiso 1 1 calc R
C25 C 0.3198(3) 0.86475(16) 0.68449(19) 0.0395(7) Uani 1 1 d .
H25A H 0.2860 0.8285 0.6449 0.059 Uiso 1 1 calc GR
H25B H 0.3570 0.9012 0.6532 0.059 Uiso 1 1 calc GR
H25C H 0.2484 0.8832 0.7120 0.059 Uiso 1 1 calc GR
C8 C 0.8440(3) 0.66789(17) 0.94889(18) 0.0402(7) Uani 1 1 d .
H8 H 0.9054 0.6319 0.9616 0.048 Uiso 1 1 calc R
C5 C 0.7487(3) 0.76449(16) 0.89426(18) 0.0394(7) Uani 1 1 d .
H5 H 0.7333 0.8062 0.8640 0.047 Uiso 1 1 calc R
C33 C 0.7447(3) 0.48246(15) 0.5870(2) 0.0388(7) Uani 1 1 d .
H33A H 0.8169 0.4702 0.5563 0.058 Uiso 1 1 calc GR
H33B H 0.6741 0.4489 0.5747 0.058 Uiso 1 1 calc GR
H33C H 0.7760 0.4830 0.6483 0.058 Uiso 1 1 calc GR
C24 C 0.4795(3) 0.89283(15) 0.8124(2) 0.0392(7) Uani 1 1 d .
H24A H 0.4084 0.9124 0.8392 0.059 Uiso 1 1 calc GR
H24B H 0.5181 0.9284 0.7805 0.059 Uiso 1 1 calc GR
H24C H 0.5467 0.8742 0.8563 0.059 Uiso 1 1 calc GR
C7 C 0.7128(3) 0.66824(17) 0.96871(17) 0.0380(7) Uani 1 1 d .
H7 H 0.6737 0.6345 0.9998 0.046 Uiso 1 1 calc R
C6 C 0.6544(3) 0.72743(17) 0.93368(18) 0.0389(7) Uani 1 1 d .
H6 H 0.5666 0.7411 0.9355 0.047 Uiso 1 1 calc R
C22 C 0.2966(4) 0.55130(16) 0.73032(19) 0.0424(7) Uani 1 1 d .
H22A H 0.2078 0.5526 0.7452 0.064 Uiso 1 1 calc GR
H22B H 0.3197 0.5041 0.7187 0.064 Uiso 1 1 calc GR
H22C H 0.3002 0.5793 0.6796 0.064 Uiso 1 1 calc GR
C37 C 0.7534(4) 0.83425(16) 0.6199(2) 0.0463(8) Uani 1 1 d .
H37A H 0.8007 0.8462 0.5728 0.069 Uiso 1 1 calc GR
H37B H 0.7337 0.8759 0.6498 0.069 Uiso 1 1 calc GR
H37C H 0.6715 0.8110 0.5975 0.069 Uiso 1 1 calc GR
C36 C 0.9597(4) 0.82606(19) 0.7219(3) 0.0527(9) Uani 1 1 d .
H36A H 1.0190 0.7948 0.7569 0.079 Uiso 1 1 calc GR
H36B H 0.9338 0.8629 0.7577 0.079 Uiso 1 1 calc GR
H36C H 1.0043 0.8454 0.6770 0.079 Uiso 1 1 calc GR

loop_
_atom_site_aniso_label
_atom_site_aniso_U_11
_atom_site_aniso_U_22
_atom_site_aniso_U_33
_atom_site_aniso_U_23
_atom_site_aniso_U_13
_atom_site_aniso_U_12
Ni1 0.0226(2) 0.0269(3) 0.0176(2) -0.00352(16) -0.00201(16) 0.00123(16)
N2 0.0190(10) 0.0223(10) 0.0153(9) -0.0001(8) -0.0003(8) 0.0008(8)
N1 0.0193(10) 0.0251(10) 0.0157(9) -0.0036(8) 0.0023(8) 0.0000(8)
C3 0.0235(12) 0.0251(12) 0.0167(11) -0.0005(9) -0.0009(9) 0.0003(10)
C15 0.0215(12) 0.0308(13) 0.0244(13) -0.0055(10) 0.0025(10) -0.0033(10)
C26 0.0190(11) 0.0278(12) 0.0179(11) 0.0020(9) 0.0030(9) 0.0001(9)
C14 0.0182(11) 0.0298(13) 0.0160(11) -0.0048(9) 0.0008(9) -0.0007(9)
C27 0.0246(12) 0.0282(13) 0.0204(12) 0.0018(10) 0.0029(9) 0.0035(10)
C32 0.0288(13) 0.0245(13) 0.0268(13) -0.0023(10) 0.0052(10) 0.0021(10)
C19 0.0214(12) 0.0305(13) 0.0206(12) -0.0058(10) -0.0004(9) 0.0006(10)
C1 0.0213(12) 0.0169(11) 0.0212(12) -0.0013(9) 0.0028(9) -0.0007(9)
C2 0.0202(11) 0.0266(12) 0.0202(12) -0.0028(10) -0.0034(9) 0.0024(10)
C28 0.0286(13) 0.0386(15) 0.0284(13) -0.0013(11) 0.0077(11) 0.0076(11)
C9 0.0328(14) 0.0273(13) 0.0230(12) -0.0031(10) -0.0035(10) 0.0028(11)
C20 0.0316(14) 0.0285(14) 0.0334(14) -0.0037(11) 0.0102(11) -0.0023(11)
C16 0.0305(14) 0.0363(15) 0.0299(14) -0.0037(11) 0.0113(11) -0.0041(11)
C13 0.0338(14) 0.0297(14) 0.0313(14) -0.0027(11) 0.0058(11) 0.0053(11)
C23 0.0294(14) 0.0286(13) 0.0277(13) -0.0042(10) 0.0025(11) 0.0010(11)
C31 0.0259(13) 0.0323(14) 0.0230(12) 0.0041(10) -0.0009(10) -0.0048(11)
C34 0.0400(15) 0.0374(15) 0.0261(14) -0.0075(11) 0.0051(11) -0.0061(12)
C12 0.0296(14) 0.0336(14) 0.0389(15) -0.0031(12) -0.0019(12) 0.0074(11)
C35 0.0350(15) 0.0316(14) 0.0317(14) -0.0048(11) 0.0035(11) -0.0113(12)
C30 0.0233(13) 0.0454(17) 0.0328(14) 0.0049(12) 0.0029(11) -0.0062(12)
C17 0.0320(14) 0.0437(16) 0.0304(14) -0.0098(12) 0.0123(11) 0.0012(12)
C11 0.0398(16) 0.0297(14) 0.0372(15) 0.0061(12) -0.0054(12) 0.0019(12)
C10 0.0331(14) 0.0298(14) 0.0386(15) 0.0048(12) -0.0012(12) -0.0019(11)
C18 0.0296(13) 0.0323(14) 0.0291(14) -0.0088(11) 0.0042(11) 0.0044(11)
C4 0.0368(16) 0.0509(18) 0.0302(15) -0.0181(13) -0.0033(12) -0.0106(14)
C21 0.0354(15) 0.0325(14) 0.0399(16) 0.0008(12) 0.0065(12) -0.0023(12)
C29 0.0231(13) 0.0528(18) 0.0360(15) 0.0074(13) 0.0088(11) 0.0032(12)
C25 0.0510(18) 0.0324(15) 0.0321(15) 0.0013(12) -0.0039(13) -0.0026(13)
C8 0.0377(16) 0.0548(19) 0.0230(14) -0.0147(13) -0.0123(12) 0.0125(14)
C5 0.0552(19) 0.0338(15) 0.0263(14) -0.0138(12) -0.0040(13) 0.0004(13)
C33 0.0457(17) 0.0274(14) 0.0434(17) -0.0021(12) 0.0066(13) 0.0062(12)
C24 0.0442(17) 0.0307(15) 0.0396(16) -0.0021(12) -0.0046(13) -0.0055(13)
C7 0.0488(18) 0.0511(18) 0.0130(12) -0.0056(11) 0.0010(12) -0.0032(14)
C6 0.0363(15) 0.0533(18) 0.0246(13) -0.0176(13) -0.0044(11) 0.0088(14)
C22 0.065(2) 0.0305(15) 0.0315(15) -0.0075(12) 0.0059(14) -0.0082(14)
C37 0.061(2) 0.0284(15) 0.0476(19) -0.0007(13) 0.0029(16) -0.0007(14)
C36 0.050(2) 0.049(2) 0.057(2) -0.0119(16) 0.0011(16) -0.0236(16)

loop_
_atom_type_symbol
_atom_type_description
_atom_type_scat_dispersion_real
_atom_type_scat_dispersion_imag
_atom_type_scat_source
C C 0.0181 0.0091 'International Tables Vol C Tables 4.2.6.8 and 6.1.1.4'
H H 0.0000 0.0000 'International Tables Vol C Tables 4.2.6.8 and 6.1.1.4'
N N 0.0311 0.0180 'International Tables Vol C Tables 4.2.6.8 and 6.1.1.4'
Ni Ni -3.0029 0.5091 'International Tables Vol C Tables 4.2.6.8 and 6.1.1.4'

loop_
_exptl_crystal_face_index_h
_exptl_crystal_face_index_k
_exptl_crystal_face_index_l
_exptl_crystal_face_perp_dist
_exptl_oxdiff_crystal_face_indexfrac_h
_exptl_oxdiff_crystal_face_indexfrac_k
_exptl_oxdiff_crystal_face_indexfrac_l
_exptl_oxdiff_crystal_face_x
_exptl_oxdiff_crystal_face_y
_exptl_oxdiff_crystal_face_z
3 -11 -1 0.1189 3.0000 -11.0000 -1.0000 0.0841 -0.8150 0.5257
0 -2 -10 0.1140 0.0000 -2.0000 -10.0000 0.1116 -0.6640 -0.7292
-3 11 -1 0.2098 -3.0000 11.0000 -1.0000 -0.0498 0.7074 -0.6859
-1 6 9 0.1166 -1.0000 6.0000 9.0000 -0.1068 0.8850 0.4351
1 -1 10 0.1336 1.0000 -1.0000 10.0000 -0.0694 0.4524 0.9071
3 -8 7 0.1321 3.0000 -8.0000 7.0000 0.0366 -0.1954 1.0586
5 -6 5 0.1121 5.0000 -6.0000 5.0000 0.3940 -0.2210 0.9660
6 -4 1 0.1177 6.0000 -4.0000 1.0000 0.6539 -0.3320 0.6432
-5 -1 8 0.1395 -5.0000 -0.9999 8.0000 -0.8255 0.4781 0.3279
-4 6 -6 0.2080 -4.0000 6.0000 -6.0000 -0.2451 0.1451 -0.9763
3 3 -9 0.1578 3.0000 3.0000 -9.0000 0.6389 -0.3611 -0.6197
6 0 -7 0.1663 6.0000 -0.0001 -7.0000 0.9103 -0.5097 -0.1419
-1 6 -9 0.1841 -1.0000 6.0000 -9.0000 0.2015 -0.0829 -1.0071
1 -6 9 0.1455 1.0000 -6.0000 9.0000 -0.2015 0.0829 1.0071
6 2 2 0.1423 6.0000 1.9999 2.0000 0.8158 0.1006 0.5072
6 -1 4 0.1280 6.0000 -1.0000 4.0000 0.6921 0.0187 0.7755
4 8 -6 0.1745 4.0000 7.9999 -6.0000 0.8684 0.0937 -0.4896
-6 -6 3 0.1475 -6.0000 -5.9999 3.0000 -1.0208 -0.0843 0.0375
-5 3 -6 0.2053 -5.0000 3.0000 -6.0000 -0.4664 -0.0222 -0.9380
-4 -5 -6 0.1147 -4.0000 -4.9999 -6.0000 -0.5734 -0.5495 -0.5800
-4 -11 0 0.1500 -4.0000 -10.9999 0.0000 -0.8552 -0.6057 0.1170
4 6 5 0.1239 4.0000 5.9999 5.0000 0.6204 0.5589 0.4638
2 12 -4 0.1397 2.0000 11.9999 -4.0000 0.6901 0.4982 -0.6132
2 9 6 0.1157 2.0000 8.9999 6.0000 0.4293 0.8465 0.2962
0 13 0 0.1482 -0.0000 12.9999 -0.0000 0.3880 0.8209 -0.4684
-3 5 9 0.0965 -3.0000 5.0000 9.0000 -0.4001 0.8663 0.3315
5 -9 1 0.1032 5.0000 -9.0000 1.0000 0.3730 -0.6256 0.7536
2 -1 -10 0.1241 2.0000 -1.0000 -10.0000 0.4049 -0.6453 -0.6256
-5 0 8 0.1292 -5.0000 0.0000 8.0000 -0.7957 0.5412 0.2918

loop_
_geom_angle_atom_site_label_1
_geom_angle_atom_site_label_2
_geom_angle_atom_site_label_3
_geom_angle
C1 Ni1 C9 93.18(10)
C1 Ni1 C4 132.80(12)
C1 Ni1 C8 170.63(12)
C1 Ni1 C5 106.50(11)
C1 Ni1 C7 139.58(12)
C1 Ni1 C6 110.27(11)
C9 Ni1 C4 117.78(12)
C9 Ni1 C8 95.45(11)
C9 Ni1 C5 155.63(12)
C9 Ni1 C7 109.83(11)
C9 Ni1 C6 145.48(12)
C4 Ni1 C5 37.86(13)
C4 Ni1 C7 64.48(12)
C4 Ni1 C6 63.64(12)
C8 Ni1 C4 38.76(13)
C8 Ni1 C5 64.24(12)
C8 Ni1 C7 39.18(13)
C8 Ni1 C6 63.73(11)
C5 Ni1 C7 63.60(12)
C5 Ni1 C6 38.39(13)
C7 Ni1 C6 36.84(12)
C3 N2 C26 121.90(19)
C1 N2 C3 111.1(2)
C1 N2 C26 127.0(2)
C1 N1 C14 125.59(19)
C1 N1 C2 111.86(19)
C2 N1 C14 122.4(2)
N2 C3 H3 126.5
C2 C3 N2 107.1(2)
C2 C3 H3 126.5
C14 C15 C20 122.0(2)
C16 C15 C14 116.8(2)
C16 C15 C20 121.2(2)
C27 C26 N2 118.3(2)
C27 C26 C31 122.6(2)
C31 C26 N2 119.0(2)
C15 C14 N1 118.9(2)
C15 C14 C19 123.5(2)
C19 C14 N1 117.6(2)
C26 C27 C32 123.1(2)
C28 C27 C26 117.4(2)
C28 C27 C32 119.5(2)
C27 C32 H32 108.2
C27 C32 C34 110.5(2)
C27 C32 C33 112.1(2)
C34 C32 H32 108.2
C33 C32 H32 108.2
C33 C32 C34 109.6(2)
C14 C19 C23 122.9(2)
C18 C19 C14 117.0(2)
C18 C19 C23 120.0(2)
N2 C1 Ni1 128.89(18)
N1 C1 Ni1 127.87(17)
N1 C1 N2 103.2(2)
N1 C2 H2 126.6
C3 C2 N1 106.8(2)
C3 C2 H2 126.6
C27 C28 H28 119.4
C29 C28 C27 121.2(3)
C29 C28 H28 119.4
Ni1 C9 H9 111.7
C13 C9 Ni1 107.02(18)
C13 C9 H9 111.7
C10 C9 Ni1 110.25(19)
C10 C9 H9 111.7
C10 C9 C13 104.2(2)
C15 C20 H20 107.6
C15 C20 C22 110.2(2)
C21 C20 C15 113.2(2)
C21 C20 H20 107.6
C21 C20 C22 110.5(2)
C22 C20 H20 107.6
C15 C16 H16 119.6
C17 C16 C15 120.9(3)
C17 C16 H16 119.6
C9 C13 H13 125.6
C12 C13 C9 108.8(3)
C12 C13 H13 125.6
C19 C23 H23 107.9
C19 C23 C24 112.5(2)
C25 C23 C19 111.1(2)
C25 C23 H23 107.9
C25 C23 C24 109.3(2)
C24 C23 H23 107.9
C26 C31 C35 121.3(2)
C30 C31 C26 117.1(3)
C30 C31 C35 121.5(2)
C32 C34 H34A 109.5
C32 C34 H34B 109.5
C32 C34 H34C 109.5
H34A C34 H34B 109.5
H34A C34 H34C 109.5
H34B C34 H34C 109.5
C13 C12 H12 125.5
C13 C12 C11 109.0(3)
C11 C12 H12 125.5
C31 C35 H35 107.3
C31 C35 C37 111.9(2)
C31 C35 C36 113.8(3)
C37 C35 H35 107.3
C37 C35 C36 108.9(3)
C36 C35 H35 107.3
C31 C30 H30 119.3
C29 C30 C31 121.4(3)
C29 C30 H30 119.3
C16 C17 H17 119.5
C18 C17 C16 120.9(2)
C18 C17 H17 119.5
C12 C11 H11 125.7
C10 C11 C12 108.6(3)
C10 C11 H11 125.7
C9 C10 H10 125.4
C11 C10 C9 109.3(3)
C11 C10 H10 125.4
C19 C18 H18 119.6
C17 C18 C19 120.8(3)
C17 C18 H18 119.6
Ni1 C4 H4 126.0
C8 C4 Ni1 67.95(16)
C8 C4 H4 126.5
C5 C4 Ni1 71.07(16)
C5 C4 H4 126.5
C5 C4 C8 106.9(3)
C20 C21 H21A 109.5
C20 C21 H21B 109.5
C20 C21 H21C 109.5
H21A C21 H21B 109.5
H21A C21 H21C 109.5
H21B C21 H21C 109.5
C28 C29 C30 120.3(3)
C28 C29 H29 119.8
C30 C29 H29 119.8
C23 C25 H25A 109.5
C23 C25 H25B 109.5
C23 C25 H25C 109.5
H25A C25 H25B 109.5
H25A C25 H25C 109.5
H25B C25 H25C 109.5
Ni1 C8 H8 118.6
C4 C8 Ni1 73.29(17)
C4 C8 H8 125.4
C4 C8 C7 109.2(3)
C7 C8 Ni1 74.48(16)
C7 C8 H8 125.4
Ni1 C5 H5 122.1
C4 C5 Ni1 71.07(17)
C4 C5 H5 125.7
C4 C5 C6 108.6(3)
C6 C5 Ni1 72.74(17)
C6 C5 H5 125.7
C32 C33 H33A 109.5
C32 C33 H33B 109.5
C32 C33 H33C 109.5
H33A C33 H33B 109.5
H33A C33 H33C 109.5
H33B C33 H33C 109.5
C23 C24 H24A 109.5
C23 C24 H24B 109.5
C23 C24 H24C 109.5
H24A C24 H24B 109.5
H24A C24 H24C 109.5
H24B C24 H24C 109.5
Ni1 C7 H7 126.4
C8 C7 Ni1 66.34(15)
C8 C7 H7 126.7
C6 C7 Ni1 72.06(16)
C6 C7 C8 106.6(3)
C6 C7 H7 126.7
Ni1 C6 H6 125.8
C5 C6 Ni1 68.87(16)
C5 C6 H6 125.8
C7 C6 Ni1 71.10(16)
C7 C6 C5 108.4(3)
C7 C6 H6 125.8
C20 C22 H22A 109.5
C20 C22 H22B 109.5
C20 C22 H22C 109.5
H22A C22 H22B 109.5
H22A C22 H22C 109.5
H22B C22 H22C 109.5
C35 C37 H37A 109.5
C35 C37 H37B 109.5
C35 C37 H37C 109.5
H37A C37 H37B 109.5
H37A C37 H37C 109.5
H37B C37 H37C 109.5
C35 C36 H36A 109.5
C35 C36 H36B 109.5
C35 C36 H36C 109.5
H36A C36 H36B 109.5
H36A C36 H36C 109.5
H36B C36 H36C 109.5

loop_
_geom_bond_atom_site_label_1
_geom_bond_atom_site_label_2
_geom_bond_distance
Ni1 C1 1.882(2)
Ni1 C9 2.021(3)
Ni1 C4 2.149(3)
Ni1 C8 2.080(3)
Ni1 C5 2.149(3)
Ni1 C7 2.188(3)
Ni1 C6 2.200(3)
N2 C3 1.392(3)
N2 C26 1.445(3)
N2 C1 1.373(3)
N1 C14 1.449(3)
N1 C1 1.364(3)
N1 C2 1.387(3)
C3 H3 0.9500
C3 C2 1.335(4)
C15 C14 1.399(4)
C15 C20 1.521(4)
C15 C16 1.395(4)
C26 C27 1.401(4)
C26 C31 1.406(4)
C14 C19 1.399(4)
C27 C32 1.521(4)
C27 C28 1.397(4)
C32 H32 1.0000
C32 C34 1.538(4)
C32 C33 1.535(4)
C19 C23 1.526(4)
C19 C18 1.398(4)
C2 H2 0.9500
C28 H28 0.9500
C28 C29 1.378(4)
C9 H9 1.0000
C9 C13 1.471(4)
C9 C10 1.464(4)
C20 H20 1.0000
C20 C21 1.521(4)
C20 C22 1.528(4)
C16 H16 0.9500
C16 C17 1.385(4)
C13 H13 0.9500
C13 C12 1.356(4)
C23 H23 1.0000
C23 C25 1.520(4)
C23 C24 1.526(4)
C31 C35 1.519(4)
C31 C30 1.394(4)
C34 H34A 0.9800
C34 H34B 0.9800
C34 H34C 0.9800
C12 H12 0.9500
C12 C11 1.443(4)
C35 H35 1.0000
C35 C37 1.525(4)
C35 C36 1.532(4)
C30 H30 0.9500
C30 C29 1.380(5)
C17 H17 0.9500
C17 C18 1.375(4)
C11 H11 0.9500
C11 C10 1.355(4)
C10 H10 0.9500
C18 H18 0.9500
C4 H4 0.9500
C4 C8 1.405(5)
C4 C5 1.395(5)
C21 H21A 0.9800
C21 H21B 0.9800
C21 H21C 0.9800
C29 H29 0.9500
C25 H25A 0.9800
C25 H25B 0.9800
C25 H25C 0.9800
C8 H8 0.9500
C8 C7 1.435(5)
C5 H5 0.9500
C5 C6 1.431(5)
C33 H33A 0.9800
C33 H33B 0.9800
C33 H33C 0.9800
C24 H24A 0.9800
C24 H24B 0.9800
C24 H24C 0.9800
C7 H7 0.9500
C7 C6 1.387(5)
C6 H6 0.9500
C22 H22A 0.9800
C22 H22B 0.9800
C22 H22C 0.9800
C37 H37A 0.9800
C37 H37B 0.9800
C37 H37C 0.9800
C36 H36A 0.9800
C36 H36B 0.9800
C36 H36C 0.9800

loop_
_geom_torsion_atom_site_label_1
_geom_torsion_atom_site_label_2
_geom_torsion_atom_site_label_3
_geom_torsion_atom_site_label_4
_geom_torsion
Ni1 C9 C13 C12 113.6(2)
Ni1 C9 C10 C11 -111.3(2)
Ni1 C4 C8 C7 -66.42(19)
Ni1 C4 C5 C6 63.51(19)
Ni1 C8 C7 C6 -61.22(19)
Ni1 C5 C6 C7 60.3(2)
Ni1 C7 C6 C5 -58.95(19)
N2 C3 C2 N1 -0.1(3)
N2 C26 C27 C32 -1.2(3)
N2 C26 C27 C28 177.4(2)
N2 C26 C31 C35 -0.1(4)
N2 C26 C31 C30 -177.8(2)
N1 C14 C19 C23 -1.8(3)
N1 C14 C19 C18 178.5(2)
C3 N2 C26 C27 -68.7(3)
C3 N2 C26 C31 107.8(3)
C3 N2 C1 Ni1 177.84(18)
C3 N2 C1 N1 0.1(2)
C15 C14 C19 C23 179.1(2)
C15 C14 C19 C18 -0.6(4)
C15 C16 C17 C18 -0.1(4)
C26 N2 C3 C2 -178.0(2)
C26 N2 C1 Ni1 -4.2(3)
C26 N2 C1 N1 178.0(2)
C26 C27 C32 C34 108.4(3)
C26 C27 C32 C33 -129.1(3)
C26 C27 C28 C29 -0.1(4)
C26 C31 C35 C37 -76.0(3)
C26 C31 C35 C36 160.0(3)
C26 C31 C30 C29 1.0(4)
C14 N1 C1 Ni1 7.1(3)
C14 N1 C1 N2 -175.2(2)
C14 N1 C2 C3 175.4(2)
C14 C15 C20 C21 149.3(2)
C14 C15 C20 C22 -86.3(3)
C14 C15 C16 C17 -0.3(4)
C14 C19 C23 C25 103.1(3)
C14 C19 C23 C24 -134.0(3)
C14 C19 C18 C17 0.2(4)
C27 C26 C31 C35 176.2(2)
C27 C26 C31 C30 -1.5(4)
C27 C28 C29 C30 -0.4(4)
C32 C27 C28 C29 178.5(3)
C1 N2 C3 C2 0.0(3)
C1 N2 C26 C27 113.6(3)
C1 N2 C26 C31 -69.9(3)
C1 N1 C14 C15 -81.1(3)
C1 N1 C14 C19 99.7(3)
C1 N1 C2 C3 0.2(3)
C2 N1 C14 C15 104.4(3)
C2 N1 C14 C19 -74.8(3)
C2 N1 C1 Ni1 -177.95(18)
C2 N1 C1 N2 -0.2(3)
C28 C27 C32 C34 -70.1(3)
C28 C27 C32 C33 52.4(3)
C9 Ni1 C1 N2 -55.6(2)
C9 Ni1 C1 N1 121.6(2)
C9 C13 C12 C11 2.1(3)
C20 C15 C14 N1 1.4(3)
C20 C15 C14 C19 -179.5(2)
C20 C15 C16 C17 179.8(3)
C16 C15 C14 N1 -178.5(2)
C16 C15 C14 C19 0.7(4)
C16 C15 C20 C21 -30.8(4)
C16 C15 C20 C22 93.5(3)
C16 C17 C18 C19 0.2(4)
C13 C9 C10 C11 3.2(3)
C13 C12 C11 C10 0.0(4)
C23 C19 C18 C17 -179.5(2)
C31 C26 C27 C32 -177.5(2)
C31 C26 C27 C28 1.0(4)
C31 C30 C29 C28 -0.2(4)
C12 C11 C10 C9 -2.1(3)
C35 C31 C30 C29 -176.6(3)
C30 C31 C35 C37 101.6(3)
C30 C31 C35 C36 -22.5(4)
C10 C9 C13 C12 -3.2(3)
C18 C19 C23 C25 -77.2(3)
C18 C19 C23 C24 45.7(3)
C4 Ni1 C1 N2 77.9(3)
C4 Ni1 C1 N1 -105.0(2)
C4 C8 C7 Ni1 65.65(19)
C4 C8 C7 C6 4.4(3)
C4 C5 C6 Ni1 -62.44(19)
C4 C5 C6 C7 -2.1(3)
C8 C4 C5 Ni1 -58.72(19)
C8 C4 C5 C6 4.8(3)
C8 C7 C6 Ni1 57.55(18)
C8 C7 C6 C5 -1.4(3)
C5 Ni1 C1 N2 109.9(2)
C5 Ni1 C1 N1 -73.0(2)
C5 C4 C8 Ni1 60.71(19)
C5 C4 C8 C7 -5.7(3)
C7 Ni1 C1 N2 178.3(2)
C7 Ni1 C1 N1 -4.5(3)
C6 Ni1 C1 N2 150.2(2)
C6 Ni1 C1 N1 -32.6(2)
